data_7707018
loop_
_publ_author_name
'Qin, Chun-Yan'
'Zhao, Sheng-Ze'
'Wu, Hua-Yu'
'Li, Yong-Hua'
'Wang, Zi-Kun'
'Wang, Zheng'
'Wang, Shi'

_publ_section_title
;
 The dynamic interplay between intramolecular and intermolecular
 interactions in mononuclear manganese(III) SCO complexes.
;
_journal_issue 17
_journal_name_full 'Dalton transactions (Cambridge, England : 2003)'
_journal_page_first 5899
_journal_page_last 5910
_journal_paper_doi 10.1039/d0dt04109b
_journal_volume 50
_journal_year 2021
_chemical_formula_moiety 'C22 H26 F2 Mn N4 O2, 0.5(F12 P2)'
_chemical_formula_sum 'C22 H26 F8 Mn N4 O2 P'
_chemical_formula_weight 616.38
_space_group_crystal_system monoclinic
_space_group_IT_number 13
_space_group_name_Hall '-P 2yac'
_space_group_name_H-M_alt 'P 1 2/n 1'
_atom_sites_solution_hydrogens mixed
_audit_creation_date 2021-03-01
_audit_creation_method
;
Olex2 1.2
(compiled 2018.05.29 svn.r3508 for OlexSys, GUI svn.r5506)
;
_audit_update_record
;
2021-03-22 deposited with the CCDC.	2021-03-25 downloaded from the CCDC.
;
_cell_angle_alpha 90
_cell_angle_beta 94.156(9)
_cell_angle_gamma 90
_cell_formula_units_Z 2
_cell_length_a 11.530(4)
_cell_length_b 8.107(3)
_cell_length_c 13.414(4)
_cell_measurement_reflns_used 3011
_cell_measurement_temperature 298(2)
_cell_measurement_theta_max 28.3421
_cell_measurement_theta_min 2.5464
_cell_volume 1250.6(7)
_computing_cell_refinement SMART
_computing_data_collection 'SMART (Bruker, 2000)'
_computing_data_reduction 'SMART (Bruker, 2000)'
_computing_molecular_graphics 'Olex2 (Dolomanov et al., 2009)'
_computing_publication_material 'Olex2 (Dolomanov et al., 2009)'
_computing_structure_refinement 'ShelXL (Sheldrick, 2015)'
_computing_structure_solution 'ShelXL (Sheldrick, 2015)'
_diffrn_ambient_temperature 298(2)
_diffrn_measured_fraction_theta_full 0.999
_diffrn_measured_fraction_theta_max 0.998
_diffrn_measurement_device_type bruker-ccd
_diffrn_measurement_method 'phi and omega scans'
_diffrn_radiation_type MoK\a
_diffrn_radiation_wavelength 0.71073
_diffrn_reflns_av_R_equivalents 0.0401
_diffrn_reflns_av_unetI/netI 0.0407
_diffrn_reflns_Laue_measured_fraction_full 0.999
_diffrn_reflns_Laue_measured_fraction_max 0.998
_diffrn_reflns_limit_h_max 15
_diffrn_reflns_limit_h_min -10
_diffrn_reflns_limit_k_max 10
_diffrn_reflns_limit_k_min -10
_diffrn_reflns_limit_l_max 16
_diffrn_reflns_limit_l_min -17
_diffrn_reflns_number 8982
_diffrn_reflns_point_group_measured_fraction_full 0.999
_diffrn_reflns_point_group_measured_fraction_max 0.998
_diffrn_reflns_theta_full 25.242
_diffrn_reflns_theta_max 28.258
_diffrn_reflns_theta_min 2.512
_exptl_absorpt_coefficient_mu 0.680
_exptl_absorpt_correction_T_max 0.954
_exptl_absorpt_correction_T_min 0.937
_exptl_absorpt_correction_type multi-scan
_exptl_absorpt_process_details 'SADABS; Bruker, 2000'
_exptl_crystal_density_diffrn 1.637
_exptl_crystal_description block
_exptl_crystal_F_000 628
_exptl_crystal_size_max 0.11
_exptl_crystal_size_mid 0.08
_exptl_crystal_size_min 0.07
_refine_diff_density_max 0.917
_refine_diff_density_min -0.437
_refine_diff_density_rms 0.073
_refine_ls_extinction_method none
_refine_ls_goodness_of_fit_ref 1.044
_refine_ls_hydrogen_treatment mixed
_refine_ls_matrix_type full
_refine_ls_number_parameters 196
_refine_ls_number_reflns 3103
_refine_ls_number_restraints 25
_refine_ls_restrained_S_all 1.086
_refine_ls_R_factor_all 0.0607
_refine_ls_R_factor_gt 0.0485
_refine_ls_shift/su_max 0.000
_refine_ls_shift/su_mean 0.000
_refine_ls_structure_factor_coef Fsqd
_refine_ls_weighting_details 'w=1/[\s^2^(Fo^2^)+(0.0727P)^2^+0.6629P] where P=(Fo^2^+2Fc^2^)/3'
_refine_ls_weighting_scheme calc
_refine_ls_wR_factor_gt 0.1269
_refine_ls_wR_factor_ref 0.1342
_reflns_Friedel_coverage 0.000
_reflns_number_gt 2568
_reflns_number_total 3103
_reflns_threshold_expression 'I > 2\s(I)'
_cod_data_source_file d0dt04109b2.cif
_cod_data_source_block PF6-298K
_cod_depositor_comments
;
The following automatic conversions were performed:

data item '_exptl_absorpt_correction_type' value 'Multi-scan' was
changed to 'multi-scan' in accordance with the
/home/data/users/saulius/crontab/automatic-downloads/rss-feeds/RSC/lib/dictionaries/cif_core.dic
dictionary named 'cif_core.dic' version 2.4.2 last updated on
2011-04-26.

Automatic conversion script
Id: cif_fix_values 7556 2019-12-06 15:28:31Z antanas 

 Adding full bibliography for 7707004--7707019.cif.
;
_cod_original_sg_symbol_H-M 'P 2/n'
_cod_database_code 7707018
_shelx_shelxl_version_number 2014/7
_shelx_space_group_comment
;
The symmetry employed for this shelxl refinement is uniquely defined
by the following loop, which should always be used as a source of
symmetry information in preference to the above space-group names.
They are only intended as comments.
;
_shelx_estimated_absorpt_t_max 0.954
_shelx_estimated_absorpt_t_min 0.929
_olex2_refinement_description
;
1. Fixed Uiso
 At 1.2 times of:
  All C(H) groups, All C(H,H) groups
2. Restrained distances
 N2-H2A
 0.82 with sigma of 0.02
3. Uiso/Uaniso restraints and constraints
Uanis(F4) \\sim Ueq, Uanis(F5) \\sim Ueq, Uanis(F5A) \\sim Ueq, Uanis(F4A)
\\sim Ueq: with sigma of 0.01 and sigma for terminal atoms of 0.02
Uanis(F5A) \\sim Ueq, Uanis(F4) \\sim Ueq, Uanis(F4A) \\sim Ueq, Uanis(F5)
\\sim Ueq: with sigma of 0.001 and sigma for terminal atoms of 0.002
4. Others
 Fixed Sof: F5(0.5) F4(0.5) F5A(0.5) F4A(0.5)
5.a Secondary CH2 refined with riding coordinates:
 C8(H8A,H8B), C9(H9A,H9B), C10(H10A,H10B), C11(H11A,H11B)
5.b Aromatic/amide H refined with riding coordinates:
 C2(H2), C3(H3), C5(H5), C7(H7)
;
_olex2_submission_special_instructions 'No special instructions were received'

loop_
_space_group_symop_operation_xyz
'x, y, z'
'-x+1/2, y, -z+1/2'
'-x, -y, -z'
'x-1/2, -y, z-1/2'

loop_
_atom_site_label
_atom_site_type_symbol
_atom_site_fract_x
_atom_site_fract_y
_atom_site_fract_z
_atom_site_U_iso_or_equiv
_atom_site_adp_type
_atom_site_occupancy
_atom_site_site_symmetry_order
_atom_site_calc_flag
_atom_site_refinement_flags_posn
_atom_site_refinement_flags_adp
_atom_site_refinement_flags_occupancy
_atom_site_disorder_assembly
_atom_site_disorder_group
O1 O 0.79655(15) 0.1601(2) 0.88623(12) 0.0330(4) Uani 1 1 d . . . . .
C1 C 0.83196(18) 0.0217(3) 0.93312(16) 0.0291(5) Uani 1 1 d . . . . .
C2 C 0.7987(2) -0.0065(3) 1.03024(17) 0.0382(5) Uani 1 1 d . . . . .
H2 H 0.7501 0.0684 1.0591 0.046 Uiso 1 1 calc R . . . .
C3 C 0.8372(2) -0.1445(4) 1.08363(19) 0.0428(6) Uani 1 1 d . . . . .
H3 H 0.8136 -0.1639 1.1474 0.051 Uiso 1 1 calc R . . . .
C4 C 0.9110(2) -0.2524(3) 1.0408(2) 0.0422(6) Uani 1 1 d . . . . .
F1 F 0.95269(17) -0.3837(2) 1.09554(15) 0.0630(5) Uani 1 1 d . . . . .
C5 C 0.9467(2) -0.2302(3) 0.9471(2) 0.0393(6) Uani 1 1 d . . . . .
H5 H 0.9979 -0.3044 0.9209 0.047 Uiso 1 1 calc R . . . .
C6 C 0.90515(19) -0.0934(3) 0.89048(17) 0.0304(5) Uani 1 1 d . . . . .
C7 C 0.94799(19) -0.0678(3) 0.79302(17) 0.0329(5) Uani 1 1 d . . . . .
H7 H 1.0139 -0.1260 0.7776 0.040 Uiso 1 1 calc R . . . .
N1 N 0.90134(16) 0.0295(2) 0.72652(14) 0.0314(4) Uani 1 1 d . . . . .
Mn1 Mn 0.7500 0.16779(6) 0.7500 0.02716(16) Uani 1 2 d S T P . .
C8 C 0.9628(2) 0.0535(4) 0.63406(19) 0.0429(6) Uani 1 1 d . . . . .
H8A H 0.9088 0.0353 0.5762 0.052 Uiso 1 1 calc R . . . .
H8B H 1.0248 -0.0271 0.6322 0.052 Uiso 1 1 calc R . . . .
C9 C 1.0137(2) 0.2263(4) 0.6289(2) 0.0533(8) Uani 1 1 d . . . . .
H9A H 1.0649 0.2444 0.6885 0.064 Uiso 1 1 calc R . . . .
H9B H 1.0609 0.2313 0.5719 0.064 Uiso 1 1 calc R . . . .
C10 C 0.9267(3) 0.3647(4) 0.6200(2) 0.0543(8) Uani 1 1 d . . . . .
H10A H 0.9669 0.4669 0.6074 0.065 Uiso 1 1 calc R . . . .
H10B H 0.8717 0.3438 0.5632 0.065 Uiso 1 1 calc R . . . .
N2 N 0.8624(2) 0.3838(3) 0.71106(18) 0.0446(6) Uani 1 1 d D . . . .
C11 C 0.7872(3) 0.5310(4) 0.7061(3) 0.0614(9) Uani 1 1 d . . . . .
H11A H 0.7382 0.5303 0.6442 0.074 Uiso 1 1 calc R . . . .
H11B H 0.8347 0.6298 0.7073 0.074 Uiso 1 1 calc R . . . .
P1 P 0.2500 0.62287(12) 0.7500 0.0419(2) Uani 1 2 d S T P . .
F2 F 0.2500 0.4272(3) 0.7500 0.0636(7) Uani 1 2 d S T P A .
F3 F 0.2500 0.8217(3) 0.7500 0.0704(8) Uani 1 2 d S T P A .
F5 F 0.2253(5) 0.6160(7) 0.6312(4) 0.0605(12) Uani 0.5 1 d . U . A 1
F4 F 0.3865(5) 0.6173(7) 0.7367(4) 0.0567(12) Uani 0.5 1 d . U . A 1
F5A F 0.3877(6) 0.6254(9) 0.7749(4) 0.0759(17) Uani 0.5 1 d . U . A 2
F4A F 0.2734(5) 0.6330(8) 0.6363(5) 0.0733(15) Uani 0.5 1 d . U . A 2
H2A H 0.909(2) 0.397(4) 0.7586(17) 0.042(8) Uiso 1 1 d D . . . .

loop_
_atom_site_aniso_label
_atom_site_aniso_U_11
_atom_site_aniso_U_22
_atom_site_aniso_U_33
_atom_site_aniso_U_23
_atom_site_aniso_U_13
_atom_site_aniso_U_12
O1 0.0384(9) 0.0320(8) 0.0278(8) -0.0032(6) -0.0030(6) 0.0065(7)
C1 0.0256(10) 0.0329(11) 0.0279(10) 0.0002(9) -0.0046(8) -0.0032(8)
C2 0.0319(12) 0.0525(15) 0.0299(11) -0.0006(10) 0.0002(9) -0.0020(10)
C3 0.0368(13) 0.0590(17) 0.0322(12) 0.0127(11) -0.0003(10) -0.0126(12)
C4 0.0420(14) 0.0392(14) 0.0438(14) 0.0156(11) -0.0084(11) -0.0108(11)
F1 0.0718(12) 0.0498(10) 0.0654(12) 0.0314(9) -0.0090(9) -0.0026(9)
C5 0.0378(13) 0.0314(12) 0.0478(14) 0.0027(11) -0.0025(11) -0.0005(10)
C6 0.0285(11) 0.0296(11) 0.0325(11) 0.0026(9) -0.0022(9) -0.0020(9)
C7 0.0281(11) 0.0340(12) 0.0368(12) -0.0022(10) 0.0028(9) 0.0033(9)
N1 0.0268(9) 0.0373(11) 0.0303(9) 0.0003(8) 0.0030(7) 0.0004(8)
Mn1 0.0285(3) 0.0275(3) 0.0251(2) 0.000 -0.00104(17) 0.000
C8 0.0323(12) 0.0647(17) 0.0327(12) 0.0018(12) 0.0084(10) 0.0012(12)
C9 0.0347(14) 0.082(2) 0.0441(15) 0.0117(15) 0.0073(11) -0.0154(14)
C10 0.0575(18) 0.0577(18) 0.0466(16) 0.0143(13) -0.0031(13) -0.0227(14)
N2 0.0487(13) 0.0404(12) 0.0422(12) 0.0030(10) -0.0137(10) -0.0111(10)
C11 0.076(2) 0.0303(14) 0.076(2) 0.0092(14) -0.0114(16) -0.0069(14)
P1 0.0442(5) 0.0376(5) 0.0457(5) 0.000 0.0148(4) 0.000
F2 0.0625(16) 0.0391(13) 0.091(2) 0.000 0.0196(14) 0.000
F3 0.102(2) 0.0382(13) 0.0737(19) 0.000 0.0247(17) 0.000
F5 0.0672(19) 0.0664(19) 0.0476(17) 0.0009(14) 0.0017(16) -0.0054(16)
F4 0.0499(17) 0.0573(18) 0.0644(19) -0.0097(16) 0.0144(16) -0.0103(13)
F5A 0.069(2) 0.077(2) 0.080(2) 0.0074(18) 0.0000(18) -0.0076(16)
F4A 0.080(2) 0.075(2) 0.066(2) 0.0014(15) 0.0144(18) 0.0070(17)

loop_
_atom_type_symbol
_atom_type_description
_atom_type_scat_dispersion_real
_atom_type_scat_dispersion_imag
_atom_type_scat_source
C C 0.0033 0.0016 'International Tables Vol C Tables 4.2.6.8 and 6.1.1.4'
H H 0.0000 0.0000 'International Tables Vol C Tables 4.2.6.8 and 6.1.1.4'
N N 0.0061 0.0033 'International Tables Vol C Tables 4.2.6.8 and 6.1.1.4'
O O 0.0106 0.0060 'International Tables Vol C Tables 4.2.6.8 and 6.1.1.4'
F F 0.0171 0.0103 'International Tables Vol C Tables 4.2.6.8 and 6.1.1.4'
Mn Mn 0.3368 0.7283 'International Tables Vol C Tables 4.2.6.8 and 6.1.1.4'
P P 0.1023 0.0942 'International Tables Vol C Tables 4.2.6.8 and 6.1.1.4'

loop_
_geom_angle_atom_site_label_1
_geom_angle_atom_site_label_2
_geom_angle_atom_site_label_3
_geom_angle
_geom_angle_site_symmetry_1
_geom_angle_site_symmetry_3
_geom_angle_publ_flag
C1 O1 Mn1 123.02(14) . . ?
O1 C1 C2 118.7(2) . . ?
O1 C1 C6 122.5(2) . . ?
C2 C1 C6 118.8(2) . . ?
C1 C2 H2 119.6 . . ?
C3 C2 C1 120.9(2) . . ?
C3 C2 H2 119.6 . . ?
C2 C3 H3 120.5 . . ?
C4 C3 C2 118.9(2) . . ?
C4 C3 H3 120.5 . . ?
F1 C4 C3 118.5(2) . . ?
F1 C4 C5 118.9(3) . . ?
C5 C4 C3 122.6(2) . . ?
C4 C5 H5 120.4 . . ?
C4 C5 C6 119.2(2) . . ?
C6 C5 H5 120.4 . . ?
C1 C6 C5 119.6(2) . . ?
C1 C6 C7 121.8(2) . . ?
C5 C6 C7 118.4(2) . . ?
C6 C7 H7 117.8 . . ?
N1 C7 C6 124.4(2) . . ?
N1 C7 H7 117.8 . . ?
C7 N1 Mn1 122.15(16) . . ?
C7 N1 C8 117.5(2) . . ?
C8 N1 Mn1 120.19(16) . . ?
O1 Mn1 O1 176.19(10) 2_656 . ?
O1 Mn1 N1 86.93(7) 2_656 2_656 ?
O1 Mn1 N1 91.05(8) 2_656 . ?
O1 Mn1 N1 91.05(8) . 2_656 ?
O1 Mn1 N1 86.93(7) . . ?
O1 Mn1 N2 85.91(8) . 2_656 ?
O1 Mn1 N2 97.05(8) . . ?
O1 Mn1 N2 85.91(8) 2_656 . ?
O1 Mn1 N2 97.06(8) 2_656 2_656 ?
N1 Mn1 N1 116.03(11) 2_656 . ?
N1 Mn1 N2 159.49(9) . 2_656 ?
N1 Mn1 N2 83.31(9) 2_656 2_656 ?
N1 Mn1 N2 159.49(8) 2_656 . ?
N1 Mn1 N2 83.31(9) . . ?
N2 Mn1 N2 78.54(14) 2_656 . ?
N1 C8 H8A 109.3 . . ?
N1 C8 H8B 109.3 . . ?
N1 C8 C9 111.6(2) . . ?
H8A C8 H8B 108.0 . . ?
C9 C8 H8A 109.3 . . ?
C9 C8 H8B 109.3 . . ?
C8 C9 H9A 108.4 . . ?
C8 C9 H9B 108.4 . . ?
H9A C9 H9B 107.4 . . ?
C10 C9 C8 115.6(2) . . ?
C10 C9 H9A 108.4 . . ?
C10 C9 H9B 108.4 . . ?
C9 C10 H10A 109.1 . . ?
C9 C10 H10B 109.1 . . ?
H10A C10 H10B 107.8 . . ?
N2 C10 C9 112.5(2) . . ?
N2 C10 H10A 109.1 . . ?
N2 C10 H10B 109.1 . . ?
Mn1 N2 H2A 106(2) . . ?
C10 N2 Mn1 116.00(17) . . ?
C10 N2 H2A 108(2) . . ?
C11 N2 Mn1 107.01(19) . . ?
C11 N2 C10 112.0(2) . . ?
C11 N2 H2A 107(2) . . ?
N2 C11 C11 109.3(2) . 2_656 ?
N2 C11 H11A 109.8 . . ?
N2 C11 H11B 109.8 . . ?
C11 C11 H11A 109.8 2_656 . ?
C11 C11 H11B 109.8 2_656 . ?
H11A C11 H11B 108.3 . . ?
F2 P1 F3 180.0 . . ?
F2 P1 F5 88.00(19) . 2_556 ?
F2 P1 F5 88.00(19) . . ?
F2 P1 F4 88.4(2) . . ?
F2 P1 F4 88.4(2) . 2_556 ?
F2 P1 F5A 90.7(3) . 2_556 ?
F2 P1 F5A 90.7(3) . . ?
F5 P1 F3 92.00(19) . . ?
F5 P1 F3 92.00(19) 2_556 . ?
F5 P1 F5 176.0(4) . 2_556 ?
F4 P1 F3 91.6(2) . . ?
F4 P1 F3 91.6(2) 2_556 . ?
F4 P1 F5 89.6(3) 2_556 2_556 ?
F4 P1 F5 90.3(3) . 2_556 ?
F4 P1 F5 89.6(3) . . ?
F4 P1 F5 90.3(3) 2_556 . ?
F4 P1 F4 176.8(4) . 2_556 ?
F5A P1 F3 89.3(3) 2_556 . ?
F5A P1 F3 89.3(3) . . ?
F5A P1 F5A 178.5(5) 2_556 . ?
F4A P1 F2 93.0(2) 2_556 . ?
F4A P1 F2 93.0(2) . . ?
F4A P1 F3 87.0(2) . . ?
F4A P1 F3 87.0(2) 2_556 . ?
F4A P1 F5A 91.9(3) 2_556 . ?
F4A P1 F5A 88.0(3) 2_556 2_556 ?
F4A P1 F5A 88.0(3) . . ?
F4A P1 F5A 91.9(3) . 2_556 ?
F4A P1 F4A 174.0(5) . 2_556 ?

loop_
_geom_bond_atom_site_label_1
_geom_bond_atom_site_label_2
_geom_bond_distance
_geom_bond_site_symmetry_2
_geom_bond_publ_flag
O1 C1 1.336(3) . ?
O1 Mn1 1.8679(17) . ?
C1 C2 1.403(3) . ?
C1 C6 1.407(3) . ?
C2 H2 0.9300 . ?
C2 C3 1.384(4) . ?
C3 H3 0.9300 . ?
C3 C4 1.374(4) . ?
C4 F1 1.361(3) . ?
C4 C5 1.363(4) . ?
C5 H5 0.9300 . ?
C5 C6 1.408(3) . ?
C6 C7 1.446(3) . ?
C7 H7 0.9300 . ?
C7 N1 1.280(3) . ?
N1 Mn1 2.117(2) . ?
N1 C8 1.485(3) . ?
Mn1 O1 1.8679(17) 2_656 ?
Mn1 N1 2.117(2) 2_656 ?
Mn1 N2 2.262(2) 2_656 ?
Mn1 N2 2.262(2) . ?
C8 H8A 0.9700 . ?
C8 H8B 0.9700 . ?
C8 C9 1.523(4) . ?
C9 H9A 0.9700 . ?
C9 H9B 0.9700 . ?
C9 C10 1.504(5) . ?
C10 H10A 0.9700 . ?
C10 H10B 0.9700 . ?
C10 N2 1.483(4) . ?
N2 C11 1.473(4) . ?
N2 H2A 0.813(17) . ?
C11 C11 1.508(7) 2_656 ?
C11 H11A 0.9700 . ?
C11 H11B 0.9700 . ?
P1 F2 1.586(3) . ?
P1 F3 1.612(3) . ?
P1 F5 1.600(5) . ?
P1 F5 1.600(5) 2_556 ?
P1 F4 1.598(5) . ?
P1 F4 1.598(5) 2_556 ?
P1 F5A 1.598(7) . ?
P1 F5A 1.598(7) 2_556 ?
P1 F4A 1.570(6) . ?
P1 F4A 1.570(6) 2_556 ?
